data_7053367
loop_
_publ_author_name
'Adarsh, N. N.'
'Tocher, Derek A.'
'Ribas, Joan'
'Dastidar, Parthasarathi'

_publ_section_title
;
 Metalla-macro-tricyclic cryptands: anion encapsulation and selective
 separation of sulfate via in situ crystallization
;
_journal_issue 11
_journal_name_full 'New Journal of Chemistry'
_journal_page_first 2458
_journal_paper_doi 10.1039/b9nj00556k
_journal_volume 34
_journal_year 2010
_chemical_formula_sum 'C72 H92 Cu2 N16 O34 S2'
_chemical_formula_weight 1916.82
_chemical_name_systematic
;
?
;
_space_group_IT_number 2
_symmetry_cell_setting triclinic
_symmetry_space_group_name_Hall '-P 1'
_symmetry_space_group_name_H-M 'P -1'
_atom_sites_solution_hydrogens geom
_atom_sites_solution_primary direct
_atom_sites_solution_secondary difmap
_audit_creation_method SHELXL-97
_cell_angle_alpha 103.703(3)
_cell_angle_beta 99.287(3)
_cell_angle_gamma 112.473(3)
_cell_formula_units_Z 1
_cell_length_a 12.874(3)
_cell_length_b 13.211(3)
_cell_length_c 14.871(4)
_cell_measurement_temperature 100(2)
_cell_volume 2179.4(9)
_computing_cell_refinement 'BRUKER APEX II'
_computing_data_collection 'BRUKER APEX II'
_computing_data_reduction SAINT
_computing_molecular_graphics 'MERCURY 2.3, ORTEP3V2'
_computing_publication_material SHELXTL-97
_computing_structure_refinement 'SHELXL-97 (Sheldrick, 1997)'
_computing_structure_solution 'SHELXS-97 (Sheldrick, 1990)'
_diffrn_ambient_temperature 293(2)
_diffrn_detector_area_resol_mean 3
_diffrn_measured_fraction_theta_full 1.000
_diffrn_measured_fraction_theta_max 1.000
_diffrn_measurement_device_type 'BRUKER CCD AREA DETECTOR'
_diffrn_measurement_method 'PHI-OMEGA SCAN'
_diffrn_radiation_monochromator graphite
_diffrn_radiation_source 'fine-focus sealed tube'
_diffrn_radiation_type MoK\a
_diffrn_radiation_wavelength 0.71073
_diffrn_reflns_av_R_equivalents 0.0471
_diffrn_reflns_av_sigmaI/netI 0.0508
_diffrn_reflns_limit_h_max 12
_diffrn_reflns_limit_h_min -12
_diffrn_reflns_limit_k_max 12
_diffrn_reflns_limit_k_min -12
_diffrn_reflns_limit_l_max 14
_diffrn_reflns_limit_l_min -14
_diffrn_reflns_number 12647
_diffrn_reflns_theta_full 20.00
_diffrn_reflns_theta_max 20.00
_diffrn_reflns_theta_min 1.47
_exptl_absorpt_coefficient_mu 0.630
_exptl_absorpt_correction_T_max 0.9632
_exptl_absorpt_correction_T_min 0.8335
_exptl_absorpt_correction_type multi-scan
_exptl_absorpt_process_details SADABS
_exptl_crystal_colour BLUE
_exptl_crystal_density_diffrn 1.460
_exptl_crystal_density_method 'not measured'
_exptl_crystal_description PLATE
_exptl_crystal_F_000 998
_exptl_crystal_size_max 0.30
_exptl_crystal_size_mid 0.20
_exptl_crystal_size_min 0.06
_platon_squeeze_details ' ?'
_refine_diff_density_max 0.740
_refine_diff_density_min -0.484
_refine_diff_density_rms 0.062
_refine_ls_extinction_method none
_refine_ls_goodness_of_fit_ref 0.999
_refine_ls_hydrogen_treatment mixed
_refine_ls_matrix_type full
_refine_ls_number_parameters 539
_refine_ls_number_reflns 4062
_refine_ls_number_restraints 4
_refine_ls_restrained_S_all 0.998
_refine_ls_R_factor_all 0.0577
_refine_ls_R_factor_gt 0.0457
_refine_ls_shift/su_max 0.000
_refine_ls_shift/su_mean 0.000
_refine_ls_structure_factor_coef Fsqd
_refine_ls_weighting_details 'calc w=1/[\s^2^(Fo^2^)+(0.0816P)^2^+1.5684P] where P=(Fo^2^+2Fc^2^)/3'
_refine_ls_weighting_scheme calc
_refine_ls_wR_factor_gt 0.1207
_refine_ls_wR_factor_ref 0.1288
_reflns_number_gt 3285
_reflns_number_total 4062
_reflns_threshold_expression >2sigma(I)
_cod_data_source_file b9nj00556k.txt
_cod_data_source_block 1a
_cod_depositor_comments
;
The following automatic conversions were performed:

'_symmetry_cell_setting' value 'TRICLINIC' changed to 'triclinic'
according to /home/saulius/struct/CIF-dictionaries/cif_core.dic
dictionary named 'cif_core.dic' version 2.4.2 from
2011-04-26.

'_exptl_absorpt_correction_type' value 'MULTI-SCAN'
changed to 'multi-scan' according to
/home/saulius/struct/CIF-dictionaries/cif_core.dic dictionary named
'cif_core.dic' version 2.4.2 from 2011-04-26.

Automatic conversion script
Id: cif_fix_values 1891 2012-01-12 08:04:46Z andrius 
;
_cod_original_sg_symbol_H-M P-1
_cod_database_code 7053367

loop_
_symmetry_equiv_pos_as_xyz
'x, y, z'
'-x, -y, -z'

loop_
_atom_site_label
_atom_site_type_symbol
_atom_site_fract_x
_atom_site_fract_y
_atom_site_fract_z
_atom_site_U_iso_or_equiv
_atom_site_adp_type
_atom_site_occupancy
_atom_site_symmetry_multiplicity
_atom_site_calc_flag
_atom_site_refinement_flags
Cu1 Cu 0.58298(5) 0.82831(5) 0.74907(4) 0.0271(3) Uani 1 1 d .
S S 0.27902(11) 0.01060(11) 0.86062(9) 0.0264(4) Uani 1 1 d .
N1 N 0.5907(4) 0.9570(3) 0.6941(3) 0.0272(11) Uani 1 1 d .
C2 C 0.6743(5) 0.9990(4) 0.6515(4) 0.0296(14) Uani 1 1 d .
H2 H 0.7294 0.9698 0.6486 0.035 Uiso 1 1 calc R
C3 C 0.6802(5) 1.0851(5) 0.6117(4) 0.0340(14) Uani 1 1 d .
H3 H 0.7390 1.1130 0.5825 0.041 Uiso 1 1 calc R
C4 C 0.5992(5) 1.1298(5) 0.6150(4) 0.0311(14) Uani 1 1 d .
H4 H 0.6026 1.1875 0.5883 0.037 Uiso 1 1 calc R
C5 C 0.5131(5) 1.0864(4) 0.6590(4) 0.0264(13) Uani 1 1 d .
C6 C 0.5122(4) 0.9996(4) 0.6972(3) 0.0244(13) Uani 1 1 d .
H6 H 0.4539 0.9699 0.7263 0.029 Uiso 1 1 calc R
N7 N 0.4295(4) 1.1276(4) 0.6724(3) 0.0285(11) Uani 1 1 d .
H7 H 0.3905 1.1054 0.7116 0.034 Uiso 1 1 calc R
C8 C 0.4033(5) 1.1986(5) 0.6305(4) 0.0297(14) Uani 1 1 d .
O9 O 0.4417(3) 1.2219(3) 0.5630(3) 0.0342(9) Uani 1 1 d .
C10 C 0.3370(4) 1.2555(4) 0.6744(4) 0.0239(13) Uani 1 1 d .
C11 C 0.2684(5) 1.2909(5) 0.6188(4) 0.0315(14) Uani 1 1 d .
H11 H 0.2557 1.2686 0.5523 0.038 Uiso 1 1 calc R
C12 C 0.2198(5) 1.3582(5) 0.6612(4) 0.0356(15) Uani 1 1 d .
H12 H 0.1709 1.3778 0.6231 0.043 Uiso 1 1 calc R
C13 C 0.2426(5) 1.3971(5) 0.7602(4) 0.0352(15) Uani 1 1 d .
H13 H 0.2131 1.4467 0.7888 0.042 Uiso 1 1 calc R
C14 C 0.3088(4) 1.3627(4) 0.8163(4) 0.0247(13) Uani 1 1 d .
C15 C 0.3548(4) 1.2899(4) 0.7743(4) 0.0235(13) Uani 1 1 d .
H15 H 0.3972 1.2643 0.8124 0.028 Uiso 1 1 calc R
C16 C 0.3410(4) 1.4150(5) 0.9239(4) 0.0260(13) Uani 1 1 d .
O17 O 0.3613(3) 1.5178(3) 0.9603(2) 0.0324(9) Uani 1 1 d .
N18 N 0.3490(3) 1.3450(3) 0.9747(3) 0.0241(11) Uani 1 1 d .
H18 H 0.3358 1.2761 0.9420 0.029 Uiso 1 1 calc R
C19 C 0.3764(4) 1.3724(4) 1.0745(4) 0.0235(13) Uani 1 1 d .
C20 C 0.3857(4) 1.4728(5) 1.1393(4) 0.0288(14) Uani 1 1 d .
H20 H 0.3723 1.5285 1.1178 0.035 Uiso 1 1 calc R
C21 C 0.4154(4) 1.4873(5) 1.2365(4) 0.0321(14) Uani 1 1 d .
H21 H 0.4232 1.5542 1.2811 0.039 Uiso 1 1 calc R
C22 C 0.4336(4) 1.4046(5) 1.2682(4) 0.0310(14) Uani 1 1 d .
H22 H 0.4557 1.4176 1.3341 0.037 Uiso 1 1 calc R
N23 N 0.4202(3) 1.3045(4) 1.2062(3) 0.0276(11) Uani 1 1 d .
C24 C 0.3920(4) 1.2910(4) 1.1118(4) 0.0258(13) Uani 1 1 d .
H24 H 0.3822 1.2222 1.0685 0.031 Uiso 1 1 calc R
N25 N 0.4103(3) 0.7373(3) 0.6778(3) 0.0249(11) Uani 1 1 d .
C26 C 0.3712(5) 0.7222(4) 0.5846(4) 0.0310(14) Uani 1 1 d .
H26 H 0.4252 0.7483 0.5508 0.037 Uiso 1 1 calc R
C27 C 0.2543(5) 0.6694(5) 0.5371(4) 0.0364(15) Uani 1 1 d .
H27 H 0.2302 0.6615 0.4724 0.044 Uiso 1 1 calc R
C28 C 0.1721(5) 0.6278(5) 0.5846(4) 0.0333(14) Uani 1 1 d .
H28 H 0.0924 0.5922 0.5532 0.040 Uiso 1 1 calc R
C29 C 0.2127(5) 0.6410(4) 0.6809(4) 0.0285(14) Uani 1 1 d .
C30 C 0.3322(4) 0.6971(4) 0.7247(4) 0.0250(13) Uani 1 1 d .
H30 H 0.3591 0.7070 0.7896 0.030 Uiso 1 1 calc R
N31 N 0.1372(4) 0.6035(3) 0.7378(3) 0.0272(11) Uani 1 1 d .
H31 H 0.1601 0.6441 0.7979 0.033 Uiso 1 1 calc R
C32 C 0.0300(4) 0.5076(5) 0.7055(4) 0.0292(14) Uani 1 1 d .
O33 O -0.0080(3) 0.4394(3) 0.6238(3) 0.0305(9) Uani 1 1 d .
C34 C -0.0320(4) 0.4956(4) 0.7818(4) 0.0248(13) Uani 1 1 d .
C35 C -0.1050(4) 0.3860(5) 0.7812(4) 0.0315(14) Uani 1 1 d .
H35 H -0.1171 0.3205 0.7323 0.038 Uiso 1 1 calc R
C36 C -0.1606(5) 0.3742(5) 0.8546(4) 0.0406(16) Uani 1 1 d .
H36 H -0.2107 0.3010 0.8537 0.049 Uiso 1 1 calc R
C37 C -0.1401(5) 0.4726(5) 0.9287(4) 0.0355(15) Uani 1 1 d .
H37 H -0.1753 0.4650 0.9783 0.043 Uiso 1 1 calc R
C38 C -0.0680(4) 0.5813(5) 0.9290(4) 0.0293(14) Uani 1 1 d .
C39 C -0.0179(4) 0.5913(4) 0.8531(4) 0.0249(13) Uani 1 1 d .
H39 H 0.0261 0.6647 0.8508 0.030 Uiso 1 1 calc R
C40 C -0.0435(5) 0.6868(5) 1.0103(4) 0.0344(15) Uani 1 1 d .
O41 O -0.1063(3) 0.6872(3) 1.0628(3) 0.0421(10) Uani 1 1 d .
N42 N 0.0557(4) 0.7824(4) 1.0195(3) 0.0332(12) Uani 1 1 d .
H42 H 0.1019 0.7721 0.9863 0.040 Uiso 1 1 calc R
C43 C 0.0881(5) 0.8953(5) 1.0783(4) 0.0282(14) Uani 1 1 d .
C44 C 0.0083(5) 0.9398(5) 1.0916(4) 0.0353(15) Uani 1 1 d .
H44 H -0.0716 0.8932 1.0643 0.042 Uiso 1 1 calc R
C45 C 0.0498(5) 1.0555(5) 1.1463(4) 0.0382(15) Uani 1 1 d .
H45 H -0.0019 1.0879 1.1555 0.046 Uiso 1 1 calc R
C46 C 0.1694(5) 1.1220(5) 1.1871(4) 0.0308(14) Uani 1 1 d .
H46 H 0.1969 1.1995 1.2235 0.037 Uiso 1 1 calc R
N47 N 0.2462(4) 1.0785(4) 1.1759(3) 0.0251(11) Uani 1 1 d .
C48 C 0.2060(5) 0.9673(5) 1.1225(4) 0.0289(14) Uani 1 1 d .
H48 H 0.2596 0.9370 1.1146 0.035 Uiso 1 1 calc R
O49 O 0.5313(3) 0.9180(3) 0.8860(3) 0.0308(9) Uani 1 1 d D
O50 O 0.6367(4) 0.7441(3) 0.6069(3) 0.0334(9) Uani 1 1 d D
O51 O 0.2502(3) 0.1045(3) 0.9007(2) 0.0336(9) Uani 1 1 d .
O52 O 0.2417(3) 0.7537(3) 0.9385(2) 0.0349(9) Uani 1 1 d .
O53 O 0.2778(3) -0.0011(3) 0.7588(3) 0.0491(11) Uani 1 1 d .
O54 O 0.4171(3) 1.7486(3) 1.0654(3) 0.0438(10) Uani 1 1 d .
O55 O 0.4005(3) 0.0409(4) 0.9150(3) 0.0523(11) Uani 1 1 d .
O56 O 0.1974(3) -0.0976(3) 0.8649(3) 0.0540(12) Uani 1 1 d .
H49A H 0.559(5) 0.924(5) 0.9402(16) 0.04(2) Uiso 1 1 d D
H49B H 0.486(3) 0.945(4) 0.882(4) 0.026(18) Uiso 1 1 d D
H50A H 0.692(3) 0.731(5) 0.602(4) 0.05(2) Uiso 1 1 d D
H50B H 0.611(4) 0.745(4) 0.5545(17) 0.032(18) Uiso 1 1 d D

loop_
_atom_site_aniso_label
_atom_site_aniso_U_11
_atom_site_aniso_U_22
_atom_site_aniso_U_33
_atom_site_aniso_U_23
_atom_site_aniso_U_13
_atom_site_aniso_U_12
Cu1 0.0187(4) 0.0262(4) 0.0240(4) 0.0041(3) -0.0025(3) 0.0030(3)
S 0.0180(8) 0.0288(9) 0.0235(8) 0.0042(7) 0.0017(6) 0.0055(7)
N1 0.016(3) 0.028(3) 0.021(3) -0.003(2) -0.002(2) 0.002(2)
C2 0.021(3) 0.030(4) 0.025(3) 0.001(3) 0.000(3) 0.005(3)
C3 0.031(4) 0.038(4) 0.036(4) 0.013(3) 0.017(3) 0.015(3)
C4 0.034(4) 0.028(3) 0.026(3) 0.008(3) 0.006(3) 0.010(3)
C5 0.023(3) 0.025(3) 0.020(3) -0.001(3) 0.001(3) 0.006(3)
C6 0.017(3) 0.031(3) 0.015(3) 0.002(3) 0.003(2) 0.004(3)
N7 0.031(3) 0.032(3) 0.024(3) 0.013(2) 0.014(2) 0.012(2)
C8 0.031(3) 0.028(3) 0.019(3) 0.006(3) -0.002(3) 0.006(3)
O9 0.039(2) 0.041(2) 0.024(2) 0.013(2) 0.0091(19) 0.018(2)
C10 0.017(3) 0.022(3) 0.027(4) 0.005(3) 0.004(3) 0.006(3)
C11 0.027(3) 0.038(4) 0.022(3) 0.006(3) 0.000(3) 0.012(3)
C12 0.030(3) 0.045(4) 0.033(4) 0.015(3) 0.003(3) 0.020(3)
C13 0.036(4) 0.034(4) 0.029(4) 0.004(3) 0.008(3) 0.012(3)
C14 0.020(3) 0.023(3) 0.023(3) 0.006(3) 0.001(3) 0.003(3)
C15 0.018(3) 0.020(3) 0.023(4) 0.005(3) 0.002(3) 0.001(3)
C16 0.016(3) 0.030(4) 0.029(4) 0.007(3) 0.005(3) 0.008(3)
O17 0.030(2) 0.029(3) 0.030(2) 0.006(2) 0.0055(18) 0.0077(19)
N18 0.025(3) 0.018(2) 0.022(3) 0.002(2) 0.001(2) 0.006(2)
C19 0.014(3) 0.023(3) 0.021(4) 0.002(3) 0.000(2) 0.001(3)
C20 0.025(3) 0.028(4) 0.031(4) 0.013(3) 0.006(3) 0.008(3)
C21 0.034(4) 0.027(3) 0.029(4) 0.002(3) 0.007(3) 0.011(3)
C22 0.025(3) 0.035(4) 0.014(3) 0.001(3) -0.001(2) 0.000(3)
N23 0.017(3) 0.029(3) 0.018(3) 0.000(2) -0.001(2) -0.002(2)
C24 0.018(3) 0.024(3) 0.024(4) 0.001(3) 0.002(3) 0.003(3)
N25 0.022(3) 0.025(3) 0.016(3) 0.003(2) -0.005(2) 0.004(2)
C26 0.022(4) 0.032(3) 0.026(4) 0.002(3) 0.002(3) 0.004(3)
C27 0.030(4) 0.036(4) 0.025(3) 0.009(3) -0.002(3) 0.001(3)
C28 0.018(3) 0.038(4) 0.025(4) 0.004(3) -0.007(3) 0.001(3)
C29 0.022(4) 0.026(3) 0.026(4) 0.004(3) 0.003(3) 0.004(3)
C30 0.022(4) 0.025(3) 0.016(3) 0.002(3) -0.001(3) 0.004(3)
N31 0.023(3) 0.026(3) 0.022(2) 0.002(2) 0.004(2) 0.005(2)
C32 0.014(3) 0.024(3) 0.039(4) 0.009(3) -0.001(3) 0.001(3)
O33 0.024(2) 0.024(2) 0.020(2) -0.006(2) -0.0061(18) -0.0007(18)
C34 0.015(3) 0.020(3) 0.027(3) 0.004(3) -0.003(3) 0.001(3)
C35 0.020(3) 0.033(4) 0.031(3) 0.003(3) 0.005(3) 0.006(3)
C36 0.027(4) 0.039(4) 0.045(4) 0.012(4) 0.002(3) 0.009(3)
C37 0.024(3) 0.040(4) 0.029(3) 0.007(3) 0.002(3) 0.005(3)
C38 0.020(3) 0.028(4) 0.029(4) 0.006(3) 0.002(3) 0.004(3)
C39 0.007(3) 0.023(3) 0.030(3) 0.005(3) -0.003(3) -0.002(2)
C40 0.023(4) 0.040(4) 0.035(4) 0.008(3) 0.002(3) 0.013(3)
O41 0.032(2) 0.045(3) 0.045(3) 0.009(2) 0.020(2) 0.012(2)
N42 0.019(3) 0.027(3) 0.031(3) -0.010(2) 0.007(2) 0.000(3)
C43 0.021(4) 0.031(4) 0.022(3) 0.000(3) 0.005(3) 0.006(3)
C44 0.019(3) 0.043(4) 0.024(3) -0.003(3) 0.000(3) 0.003(3)
C45 0.028(4) 0.045(4) 0.031(4) -0.002(3) 0.001(3) 0.016(3)
C46 0.028(4) 0.037(4) 0.018(3) 0.001(3) 0.001(3) 0.011(3)
N47 0.020(3) 0.025(3) 0.017(2) -0.003(2) -0.003(2) 0.005(2)
C48 0.022(4) 0.040(4) 0.020(3) 0.007(3) 0.007(3) 0.010(3)
O49 0.024(2) 0.037(2) 0.025(3) 0.005(2) 0.000(2) 0.013(2)
O50 0.035(3) 0.045(3) 0.018(2) 0.009(2) 0.004(2) 0.017(2)
O51 0.024(2) 0.025(2) 0.042(2) -0.0001(18) 0.0049(18) 0.0080(18)
O52 0.024(2) 0.034(2) 0.029(2) 0.0017(18) 0.0043(17) 0.0018(18)
O53 0.054(3) 0.052(3) 0.032(2) 0.007(2) 0.013(2) 0.017(2)
O54 0.037(2) 0.042(2) 0.037(2) 0.0049(19) 0.0028(19) 0.008(2)
O55 0.034(3) 0.068(3) 0.043(2) 0.000(2) -0.004(2) 0.027(2)
O56 0.046(3) 0.033(3) 0.082(3) 0.018(2) 0.030(2) 0.011(2)

loop_
_atom_type_symbol
_atom_type_description
_atom_type_scat_dispersion_real
_atom_type_scat_dispersion_imag
_atom_type_scat_source
C C 0.0033 0.0016 'International Tables Vol C Tables 4.2.6.8 and 6.1.1.4'
Cu Cu 0.3201 1.2651 'International Tables Vol C Tables 4.2.6.8 and 6.1.1.4'
N N 0.0061 0.0033 'International Tables Vol C Tables 4.2.6.8 and 6.1.1.4'
O O 0.0106 0.0060 'International Tables Vol C Tables 4.2.6.8 and 6.1.1.4'
S S 0.1246 0.1234 'International Tables Vol C Tables 4.2.6.8 and 6.1.1.4'
H H 0.0000 0.0000 'International Tables Vol C Tables 4.2.6.8 and 6.1.1.4'

loop_
_geom_angle_atom_site_label_1
_geom_angle_atom_site_label_2
_geom_angle_atom_site_label_3
_geom_angle
_geom_angle_site_symmetry_1
_geom_angle_site_symmetry_3
N23 Cu1 N47 89.60(17) 2_677 2_677
N23 Cu1 N25 90.48(16) 2_677 .
N47 Cu1 N25 178.08(17) 2_677 .
N23 Cu1 N1 175.04(18) 2_677 .
N47 Cu1 N1 90.22(17) 2_677 .
N25 Cu1 N1 89.86(16) . .
N23 Cu1 O49 94.48(16) 2_677 .
N47 Cu1 O49 89.13(15) 2_677 .
N25 Cu1 O49 88.95(15) . .
N1 Cu1 O49 90.47(16) . .
O56 S O51 111.4(2) . .
O56 S O53 109.1(2) . .
O51 S O53 109.7(2) . .
O56 S O55 110.8(2) . .
O51 S O55 108.5(2) . .
O53 S O55 107.3(2) . .
C6 N1 C2 118.5(5) . .
C6 N1 Cu1 121.4(4) . .
C2 N1 Cu1 120.0(4) . .
N1 C2 C3 121.2(5) . .
N1 C2 H2 119.4 . .
C3 C2 H2 119.4 . .
C4 C3 C2 120.4(5) . .
C4 C3 H3 119.8 . .
C2 C3 H3 119.8 . .
C3 C4 C5 118.3(5) . .
C3 C4 H4 120.9 . .
C5 C4 H4 120.9 . .
C4 C5 C6 118.2(5) . .
C4 C5 N7 124.6(5) . .
C6 C5 N7 117.1(5) . .
N1 C6 C5 123.3(5) . .
N1 C6 H6 118.4 . .
C5 C6 H6 118.4 . .
C8 N7 C5 127.1(5) . .
C8 N7 H7 116.4 . .
C5 N7 H7 116.4 . .
O9 C8 N7 121.3(5) . .
O9 C8 C10 121.4(5) . .
N7 C8 C10 117.1(5) . .
C11 C10 C15 118.8(5) . .
C11 C10 C8 120.0(5) . .
C15 C10 C8 120.5(5) . .
C12 C11 C10 120.5(5) . .
C12 C11 H11 119.7 . .
C10 C11 H11 119.7 . .
C11 C12 C13 120.5(5) . .
C11 C12 H12 119.7 . .
C13 C12 H12 119.7 . .
C14 C13 C12 120.0(5) . .
C14 C13 H13 120.0 . .
C12 C13 H13 120.0 . .
C13 C14 C15 120.4(5) . .
C13 C14 C16 118.5(5) . .
C15 C14 C16 120.7(5) . .
C14 C15 C10 119.6(5) . .
C14 C15 H15 120.2 . .
C10 C15 H15 120.2 . .
O17 C16 N18 124.4(5) . .
O17 C16 C14 119.6(5) . .
N18 C16 C14 115.9(5) . .
C16 N18 C19 126.9(4) . .
C16 N18 H18 116.5 . .
C19 N18 H18 116.5 . .
C24 C19 N18 116.9(5) . .
C24 C19 C20 117.5(5) . .
N18 C19 C20 125.5(5) . .
C21 C20 C19 118.1(5) . .
C21 C20 H20 120.9 . .
C19 C20 H20 120.9 . .
C22 C21 C20 120.9(5) . .
C22 C21 H21 119.5 . .
C20 C21 H21 119.5 . .
N23 C22 C21 121.8(5) . .
N23 C22 H22 119.1 . .
C21 C22 H22 119.1 . .
C24 N23 C22 117.1(5) . .
C24 N23 Cu1 120.7(4) . 2_677
C22 N23 Cu1 121.5(4) . 2_677
N23 C24 C19 124.4(5) . .
N23 C24 H24 117.8 . .
C19 C24 H24 117.8 . .
C30 N25 C26 118.3(4) . .
C30 N25 Cu1 120.4(3) . .
C26 N25 Cu1 121.2(4) . .
N25 C26 C27 122.1(5) . .
N25 C26 H26 118.9 . .
C27 C26 H26 118.9 . .
C26 C27 C28 120.4(5) . .
C26 C27 H27 119.8 . .
C28 C27 H27 119.8 . .
C27 C28 C29 117.6(5) . .
C27 C28 H28 121.2 . .
C29 C28 H28 121.2 . .
C30 C29 C28 118.8(5) . .
C30 C29 N31 118.2(5) . .
C28 C29 N31 123.0(5) . .
N25 C30 C29 122.8(5) . .
N25 C30 H30 118.6 . .
C29 C30 H30 118.6 . .
C32 N31 C29 125.8(4) . .
C32 N31 H31 117.1 . .
C29 N31 H31 117.1 . .
O33 C32 N31 123.0(5) . .
O33 C32 C34 124.2(5) . .
N31 C32 C34 112.8(5) . .
C39 C34 C35 119.1(5) . .
C39 C34 C32 121.1(5) . .
C35 C34 C32 119.8(5) . .
C34 C35 C36 120.0(5) . .
C34 C35 H35 120.0 . .
C36 C35 H35 120.0 . .
C37 C36 C35 119.6(5) . .
C37 C36 H36 120.2 . .
C35 C36 H36 120.2 . .
C38 C37 C36 120.2(5) . .
C38 C37 H37 119.9 . .
C36 C37 H37 119.9 . .
C37 C38 C39 119.1(5) . .
C37 C38 C40 120.1(5) . .
C39 C38 C40 120.7(5) . .
C34 C39 C38 121.7(5) . .
C34 C39 H39 119.2 . .
C38 C39 H39 119.2 . .
O41 C40 N42 123.2(5) . .
O41 C40 C38 122.8(5) . .
N42 C40 C38 114.0(5) . .
C40 N42 C43 125.3(5) . .
C40 N42 H42 117.3 . .
C43 N42 H42 117.3 . .
C44 C43 C48 118.5(5) . .
C44 C43 N42 123.0(5) . .
C48 C43 N42 118.4(5) . .
C43 C44 C45 118.7(5) . .
C43 C44 H44 120.6 . .
C45 C44 H44 120.6 . .
C46 C45 C44 119.1(5) . .
C46 C45 H45 120.4 . .
C44 C45 H45 120.4 . .
N47 C46 C45 122.2(5) . .
N47 C46 H46 118.9 . .
C45 C46 H46 118.9 . .
C46 N47 C48 118.6(4) . .
C46 N47 Cu1 120.8(4) . 2_677
C48 N47 Cu1 120.2(4) . 2_677
N47 C48 C43 122.9(5) . .
N47 C48 H48 118.6 . .
C43 C48 H48 118.6 . .
Cu1 O49 H49A 123(4) . .
Cu1 O49 H49B 124(4) . .
H49A O49 H49B 113(6) . .
H50A O50 H50B 104(6) . .

loop_
_geom_bond_atom_site_label_1
_geom_bond_atom_site_label_2
_geom_bond_distance
_geom_bond_site_symmetry_2
Cu1 N23 2.008(4) 2_677
Cu1 N47 2.021(4) 2_677
Cu1 N25 2.025(4) .
Cu1 N1 2.031(4) .
Cu1 O49 2.427(4) .
S O56 1.438(4) .
S O51 1.451(4) .
S O53 1.482(4) .
S O55 1.490(4) .
N1 C6 1.333(6) .
N1 C2 1.342(6) .
C2 C3 1.384(7) .
C2 H2 0.9300 .
C3 C4 1.382(7) .
C3 H3 0.9300 .
C4 C5 1.383(7) .
C4 H4 0.9300 .
C5 C6 1.391(7) .
C5 N7 1.400(6) .
C6 H6 0.9300 .
N7 C8 1.354(6) .
N7 H7 0.8600 .
C8 O9 1.239(6) .
C8 C10 1.469(7) .
C10 C11 1.395(7) .
C10 C15 1.398(7) .
C11 C12 1.366(7) .
C11 H11 0.9300 .
C12 C13 1.380(7) .
C12 H12 0.9300 .
C13 C14 1.370(7) .
C13 H13 0.9300 .
C14 C15 1.391(7) .
C14 C16 1.501(7) .
C15 H15 0.9300 .
C16 O17 1.242(6) .
C16 N18 1.346(6) .
N18 C19 1.392(6) .
N18 H18 0.8600 .
C19 C24 1.385(7) .
C19 C20 1.392(7) .
C20 C21 1.380(7) .
C20 H20 0.9300 .
C21 C22 1.369(7) .
C21 H21 0.9300 .
C22 N23 1.350(6) .
C22 H22 0.9300 .
N23 C24 1.342(6) .
N23 Cu1 2.008(4) 2_677
C24 H24 0.9300 .
N25 C30 1.332(6) .
N25 C26 1.335(6) .
C26 C27 1.368(7) .
C26 H26 0.9300 .
C27 C28 1.379(7) .
C27 H27 0.9300 .
C28 C29 1.388(7) .
C28 H28 0.9300 .
C29 C30 1.385(7) .
C29 N31 1.416(6) .
C30 H30 0.9300 .
N31 C32 1.379(6) .
N31 H31 0.8600 .
C32 O33 1.216(6) .
C32 C34 1.493(7) .
C34 C39 1.373(7) .
C34 C35 1.390(7) .
C35 C36 1.405(7) .
C35 H35 0.9300 .
C36 C37 1.394(8) .
C36 H36 0.9300 .
C37 C38 1.379(7) .
C37 H37 0.9300 .
C38 C39 1.395(7) .
C38 C40 1.499(8) .
C39 H39 0.9300 .
C40 O41 1.212(6) .
C40 N42 1.368(7) .
N42 C43 1.398(7) .
N42 H42 0.8600 .
C43 C44 1.382(7) .
C43 C48 1.385(7) .
C44 C45 1.389(7) .
C44 H44 0.9300 .
C45 C46 1.386(7) .
C45 H45 0.9300 .
C46 N47 1.333(6) .
C46 H46 0.9300 .
N47 C48 1.338(6) .
N47 Cu1 2.021(4) 2_677
C48 H48 0.9300 .
O49 H49A 0.801(11) .
O49 H49B 0.798(11) .
O50 H50A 0.803(11) .
O50 H50B 0.801(11) .
O52 O52 0.000(12) 1

loop_
_geom_hbond_atom_site_label_D
_geom_hbond_atom_site_label_H
_geom_hbond_atom_site_label_A
_geom_hbond_distance_DH
_geom_hbond_distance_HA
_geom_hbond_distance_DA
_geom_hbond_angle_DHA
_geom_hbond_site_symmetry_A
N7 H7 O53 0.86 1.95 2.768(6) 157.6 1_565
N18 H18 O51 0.86 1.99 2.780(5) 153.1 1_565
N31 H31 O52 0.86 2.07 2.918(5) 170.7 1
N42 H42 O52 0.86 2.11 2.955(5) 165.8 1
O49 H49A O55 0.801(11) 2.025(19) 2.803(6) 164(6) 2_667
O49 H49B O55 0.798(11) 2.00(2) 2.765(6) 162(5) 1_565
O50 H50B O9 0.801(11) 1.976(15) 2.768(5) 170(5) 2_676

loop_
_platon_squeeze_void_nr
_platon_squeeze_void_average_x
_platon_squeeze_void_average_y
_platon_squeeze_void_average_z
_platon_squeeze_void_volume
_platon_squeeze_void_count_electrons
1 0.498 1.498 0.500 411.5 95.6
